data_1507753
loop_
_publ_author_name
'Fujino, Daishi'
'Yorimitsu, Hideki'
'Osuka, Atsuhiro'

_publ_section_title
;
 Synthesis of 1,2-Disubstituted Cyclopentenes by Palladium-Catalyzed
 Reaction of Homopropargyl-Substituted Dicarbonyl Compounds with Organic
 Halides via 5-Endo-Dig Cyclization.
;
_journal_issue 11
_journal_name_full 'Organic letters'
_journal_page_first 2914
_journal_page_last 2917
_journal_paper_doi 10.1021/ol301257m
_journal_volume 14
_journal_year 2012
_chemical_formula_moiety 'C19 H25 N O4 '
_chemical_formula_sum 'C19 H25 N O4'
_chemical_formula_weight 331.40
_chemical_name_systematic
; 
 ? 
;
_space_group_IT_number 9
_symmetry_cell_setting monoclinic
_symmetry_Int_Tables_number 9
_symmetry_space_group_name_Hall 'C -2yc'
_symmetry_space_group_name_H-M 'C 1 c 1'
_atom_sites_solution_hydrogens geom
_atom_sites_solution_primary direct
_atom_sites_solution_secondary difmap
_audit_creation_method SHELXL-97
_cell_angle_alpha 90.00
_cell_angle_beta 105.2565(15)
_cell_angle_gamma 90.00
_cell_formula_units_Z 4
_cell_length_a 13.2027(3)
_cell_length_b 17.3219(4)
_cell_length_c 7.9128(2)
_cell_measurement_reflns_used 7486
_cell_measurement_temperature 90(2)
_cell_measurement_theta_max 68.225
_cell_measurement_theta_min 4.31
_cell_volume 1745.85(7)
_computing_structure_refinement 'SHELXL-97 (Sheldrick, 1997)'
_computing_structure_solution 'SHELXS-97 (Sheldrick, 1990)'
_diffrn_ambient_temperature 90(2)
_diffrn_detector_area_resol_mean 10.0
_diffrn_measured_fraction_theta_full 0.984
_diffrn_measured_fraction_theta_max 0.984
_diffrn_measurement_device_type 'Rigaku RAXIS-RAPID'
_diffrn_measurement_method \w
_diffrn_radiation_monochromator graphite
_diffrn_radiation_source 'fine-focus sealed tube'
_diffrn_radiation_type CuK\a
_diffrn_radiation_wavelength 1.54187
_diffrn_reflns_av_R_equivalents 0.0523
_diffrn_reflns_av_sigmaI/netI 0.0696
_diffrn_reflns_limit_h_max 15
_diffrn_reflns_limit_h_min -15
_diffrn_reflns_limit_k_max 20
_diffrn_reflns_limit_k_min -20
_diffrn_reflns_limit_l_max 9
_diffrn_reflns_limit_l_min -9
_diffrn_reflns_number 8902
_diffrn_reflns_theta_full 68.23
_diffrn_reflns_theta_max 68.23
_diffrn_reflns_theta_min 4.31
_exptl_absorpt_coefficient_mu 0.713
_exptl_absorpt_correction_T_max 0.9321
_exptl_absorpt_correction_T_min 0.5992
_exptl_absorpt_correction_type multi-scan
_exptl_absorpt_process_details
;Higashi, T. (1995). 
 Program for Absorption Correction.
 Rigaku Corporation, Tokyo, Japan. 
;
_exptl_crystal_colour colorless
_exptl_crystal_density_diffrn 1.261
_exptl_crystal_density_method 'not measured'
_exptl_crystal_description 'prism '
_exptl_crystal_F_000 712
_exptl_crystal_size_max 0.80
_exptl_crystal_size_mid 0.30
_exptl_crystal_size_min 0.10
_refine_diff_density_max 0.159
_refine_diff_density_min -0.187
_refine_diff_density_rms 0.041
_refine_ls_abs_structure_details 'Flack H D (1983), Acta Cryst. A39, 876-881'
_refine_ls_abs_structure_Flack -0.1(2)
_refine_ls_extinction_method none
_refine_ls_goodness_of_fit_ref 1.055
_refine_ls_hydrogen_treatment constr
_refine_ls_matrix_type full
_refine_ls_number_parameters 222
_refine_ls_number_reflns 2807
_refine_ls_number_restraints 2
_refine_ls_restrained_S_all 1.054
_refine_ls_R_factor_all 0.0563
_refine_ls_R_factor_gt 0.0462
_refine_ls_shift/su_max 0.000
_refine_ls_shift/su_mean 0.000
_refine_ls_structure_factor_coef Fsqd
_refine_ls_weighting_details 'calc w=1/[\s^2^(Fo^2^)+(0.0591P)^2^+0.0000P] where P=(Fo^2^+2Fc^2^)/3'
_refine_ls_weighting_scheme calc
_refine_ls_wR_factor_gt 0.1068
_refine_ls_wR_factor_ref 0.1154
_reflns_number_gt 2373
_reflns_number_total 2807
_reflns_threshold_expression >2sigma(I)
_cod_data_source_file ol301257m_si_002.cif
_cod_data_source_block 100610fu
_cod_original_sg_symbol_H-M 'C c'
_cod_database_code 1507753

loop_
_symmetry_equiv_pos_as_xyz
'x, y, z'
'x, -y, z+1/2'
'x+1/2, y+1/2, z'
'x+1/2, -y+1/2, z+1/2'

loop_
_atom_site_label
_atom_site_type_symbol
_atom_site_fract_x
_atom_site_fract_y
_atom_site_fract_z
_atom_site_U_iso_or_equiv
_atom_site_adp_type
_atom_site_occupancy
_atom_site_symmetry_multiplicity
_atom_site_calc_flag
_atom_site_refinement_flags
C1 C -0.1907(3) 0.13193(17) 0.6731(4) 0.0390(7) Uani 1 1 d .
H1 H -0.1580 0.1333 0.7995 0.058 Uiso 1 1 calc R
H2 H -0.2660 0.1216 0.6520 0.058 Uiso 1 1 calc R
H3 H -0.1807 0.1818 0.6213 0.058 Uiso 1 1 calc R
C2 C -0.2108(3) 0.01500(17) 0.4841(4) 0.0398(7) Uani 1 1 d .
H4 H -0.2106 0.0230 0.3616 0.060 Uiso 1 1 calc R
H5 H -0.2825 0.0209 0.4958 0.060 Uiso 1 1 calc R
H6 H -0.1853 -0.0371 0.5208 0.060 Uiso 1 1 calc R
N1 N -0.14279(19) 0.07157(13) 0.5939(3) 0.0334(6) Uani 1 1 d .
C3 C -0.0391(2) 0.07650(15) 0.5938(3) 0.0287(6) Uani 1 1 d .
C4 C 0.0285(2) 0.13211(15) 0.6939(3) 0.0285(6) Uani 1 1 d .
H7 H 0.0016 0.1675 0.7630 0.034 Uiso 1 1 calc R
C5 C 0.1332(2) 0.13653(14) 0.6943(3) 0.0296(6) Uani 1 1 d .
H8 H 0.1762 0.1747 0.7645 0.036 Uiso 1 1 calc R
C6 C 0.1781(2) 0.08650(14) 0.5946(3) 0.0275(6) Uani 1 1 d .
C7 C 0.1113(2) 0.02987(15) 0.4984(3) 0.0306(7) Uani 1 1 d .
H9 H 0.1389 -0.0061 0.4315 0.037 Uiso 1 1 calc R
C8 C 0.0069(2) 0.02459(15) 0.4974(3) 0.0291(6) Uani 1 1 d .
H10 H -0.0352 -0.0149 0.4304 0.035 Uiso 1 1 calc R
C9 C 0.2869(2) 0.09338(14) 0.5825(3) 0.0271(6) Uani 1 1 d .
C10 C 0.3426(2) 0.15794(14) 0.5796(3) 0.0275(6) Uani 1 1 d .
C11 C 0.4486(2) 0.13912(14) 0.5466(3) 0.0274(6) Uani 1 1 d .
C12 C 0.4609(2) 0.05220(15) 0.5918(4) 0.0316(7) Uani 1 1 d .
H11 H 0.5001 0.0255 0.5182 0.038 Uiso 1 1 calc R
H12 H 0.4980 0.0444 0.7167 0.038 Uiso 1 1 calc R
C13 C 0.3480(2) 0.02286(15) 0.5523(3) 0.0306(7) Uani 1 1 d .
H13 H 0.3232 0.0045 0.4299 0.037 Uiso 1 1 calc R
H14 H 0.3416 -0.0197 0.6325 0.037 Uiso 1 1 calc R
C14 C 0.3085(2) 0.24068(15) 0.5921(3) 0.0298(6) Uani 1 1 d .
H15 H 0.2308 0.2428 0.5570 0.036 Uiso 1 1 calc R
H16 H 0.3342 0.2724 0.5079 0.036 Uiso 1 1 calc R
C15 C 0.3484(3) 0.27623(16) 0.7762(3) 0.0347(7) Uani 1 1 d .
H17 H 0.3220 0.2460 0.8602 0.052 Uiso 1 1 calc R
H18 H 0.3232 0.3295 0.7745 0.052 Uiso 1 1 calc R
H19 H 0.4253 0.2758 0.8109 0.052 Uiso 1 1 calc R
C16 C 0.5364(2) 0.18790(16) 0.6603(3) 0.0289(6) Uani 1 1 d .
O1 O 0.59123(16) 0.16994(11) 0.8023(2) 0.0339(5) Uani 1 1 d .
O2 O 0.54217(15) 0.25627(10) 0.5825(2) 0.0316(5) Uani 1 1 d .
C17 C 0.6167(3) 0.31206(16) 0.6834(4) 0.0381(7) Uani 1 1 d .
H20 H 0.5979 0.3242 0.7924 0.057 Uiso 1 1 calc R
H21 H 0.6146 0.3593 0.6146 0.057 Uiso 1 1 calc R
H22 H 0.6876 0.2902 0.7111 0.057 Uiso 1 1 calc R
C18 C 0.4463(2) 0.15231(15) 0.3534(3) 0.0275(6) Uani 1 1 d .
O3 O 0.37384(16) 0.17778(10) 0.2425(2) 0.0334(5) Uani 1 1 d .
O4 O 0.53830(15) 0.13145(11) 0.3249(2) 0.0326(5) Uani 1 1 d .
C19 C 0.5483(3) 0.14505(16) 0.1491(4) 0.0350(7) Uani 1 1 d .
H23 H 0.4885 0.1218 0.0638 0.053 Uiso 1 1 calc R
H24 H 0.6136 0.1218 0.1367 0.053 Uiso 1 1 calc R
H25 H 0.5496 0.2007 0.1280 0.053 Uiso 1 1 calc R

loop_
_atom_site_aniso_label
_atom_site_aniso_U_11
_atom_site_aniso_U_22
_atom_site_aniso_U_33
_atom_site_aniso_U_23
_atom_site_aniso_U_13
_atom_site_aniso_U_12
C1 0.039(2) 0.0382(16) 0.0441(17) -0.0024(12) 0.0188(15) 0.0012(14)
C2 0.0343(19) 0.0477(17) 0.0393(17) -0.0069(13) 0.0132(14) -0.0033(15)
N1 0.0310(16) 0.0341(12) 0.0363(13) -0.0059(10) 0.0109(11) -0.0004(11)
C3 0.0353(18) 0.0289(13) 0.0232(13) 0.0054(10) 0.0102(12) 0.0031(12)
C4 0.0377(19) 0.0261(14) 0.0246(13) 0.0019(9) 0.0134(12) 0.0049(11)
C5 0.0364(18) 0.0276(13) 0.0251(13) 0.0000(10) 0.0084(12) -0.0031(12)
C6 0.0327(17) 0.0264(13) 0.0237(13) 0.0058(10) 0.0082(12) 0.0031(12)
C7 0.042(2) 0.0274(14) 0.0260(14) 0.0007(10) 0.0154(13) 0.0029(12)
C8 0.0341(19) 0.0281(14) 0.0259(14) -0.0020(10) 0.0093(12) -0.0010(12)
C9 0.0337(18) 0.0270(12) 0.0217(12) 0.0007(10) 0.0091(11) 0.0015(12)
C10 0.0314(18) 0.0356(14) 0.0153(12) 0.0023(10) 0.0057(11) 0.0009(12)
C11 0.0299(17) 0.0289(13) 0.0234(13) 0.0012(10) 0.0067(11) 0.0017(11)
C12 0.0372(19) 0.0318(14) 0.0271(13) 0.0028(11) 0.0106(12) 0.0068(13)
C13 0.0366(19) 0.0291(13) 0.0279(14) 0.0020(11) 0.0118(13) 0.0034(12)
C14 0.0330(17) 0.0315(14) 0.0249(13) -0.0003(10) 0.0081(12) -0.0014(12)
C15 0.0360(18) 0.0360(15) 0.0321(15) -0.0071(12) 0.0091(13) -0.0009(13)
C16 0.0285(17) 0.0353(14) 0.0238(14) -0.0027(11) 0.0086(12) 0.0027(11)
O1 0.0322(12) 0.0452(11) 0.0227(10) 0.0022(8) 0.0048(9) 0.0016(9)
O2 0.0334(13) 0.0314(10) 0.0274(10) -0.0012(7) 0.0037(9) -0.0035(8)
C17 0.038(2) 0.0383(15) 0.0335(15) -0.0034(12) 0.0013(13) -0.0083(14)
C18 0.0328(18) 0.0256(12) 0.0252(13) -0.0022(10) 0.0099(12) -0.0001(12)
O3 0.0341(13) 0.0420(10) 0.0235(9) 0.0006(8) 0.0064(9) 0.0022(9)
O4 0.0338(13) 0.0411(10) 0.0248(10) 0.0006(8) 0.0110(9) 0.0010(9)
C19 0.046(2) 0.0356(14) 0.0276(14) -0.0023(11) 0.0165(13) -0.0008(13)

loop_
_atom_type_symbol
_atom_type_description
_atom_type_scat_dispersion_real
_atom_type_scat_dispersion_imag
_atom_type_scat_source
C C 0.0181 0.0091 'International Tables Vol C Tables 4.2.6.8 and 6.1.1.4'
H H 0.0000 0.0000 'International Tables Vol C Tables 4.2.6.8 and 6.1.1.4'
N N 0.0311 0.0180 'International Tables Vol C Tables 4.2.6.8 and 6.1.1.4'
O O 0.0492 0.0322 'International Tables Vol C Tables 4.2.6.8 and 6.1.1.4'

loop_
_geom_angle_atom_site_label_1
_geom_angle_atom_site_label_2
_geom_angle_atom_site_label_3
_geom_angle
N1 C1 H1 109.5
N1 C1 H2 109.5
H1 C1 H2 109.5
N1 C1 H3 109.5
H1 C1 H3 109.5
H2 C1 H3 109.5
N1 C2 H4 109.5
N1 C2 H5 109.5
H4 C2 H5 109.5
N1 C2 H6 109.5
H4 C2 H6 109.5
H5 C2 H6 109.5
C3 N1 C1 120.4(2)
C3 N1 C2 120.1(2)
C1 N1 C2 118.3(2)
N1 C3 C4 121.8(2)
N1 C3 C8 122.0(2)
C4 C3 C8 116.1(3)
C5 C4 C3 121.6(2)
C5 C4 H7 119.2
C3 C4 H7 119.2
C4 C5 C6 122.3(3)
C4 C5 H8 118.9
C6 C5 H8 118.9
C5 C6 C7 116.0(3)
C5 C6 C9 123.4(2)
C7 C6 C9 120.5(2)
C8 C7 C6 122.3(3)
C8 C7 H9 118.9
C6 C7 H9 118.9
C7 C8 C3 121.7(2)
C7 C8 H10 119.2
C3 C8 H10 119.2
C10 C9 C6 128.2(2)
C10 C9 C13 110.6(2)
C6 C9 C13 120.9(2)
C9 C10 C14 127.9(3)
C9 C10 C11 110.9(2)
C14 C10 C11 121.1(2)
C10 C11 C16 111.8(2)
C10 C11 C18 111.1(2)
C16 C11 C18 108.5(2)
C10 C11 C12 102.3(2)
C16 C11 C12 112.7(2)
C18 C11 C12 110.4(2)
C13 C12 C11 103.8(2)
C13 C12 H11 111.0
C11 C12 H11 111.0
C13 C12 H12 111.0
C11 C12 H12 111.0
H11 C12 H12 109.0
C9 C13 C12 103.3(2)
C9 C13 H13 111.1
C12 C13 H13 111.1
C9 C13 H14 111.1
C12 C13 H14 111.1
H13 C13 H14 109.1
C10 C14 C15 114.0(2)
C10 C14 H15 108.8
C15 C14 H15 108.8
C10 C14 H16 108.8
C15 C14 H16 108.8
H15 C14 H16 107.6
C14 C15 H17 109.5
C14 C15 H18 109.5
H17 C15 H18 109.5
C14 C15 H19 109.5
H17 C15 H19 109.5
H18 C15 H19 109.5
O1 C16 O2 124.1(3)
O1 C16 C11 125.7(2)
O2 C16 C11 110.1(2)
C16 O2 C17 116.3(2)
O2 C17 H20 109.5
O2 C17 H21 109.5
H20 C17 H21 109.5
O2 C17 H22 109.5
H20 C17 H22 109.5
H21 C17 H22 109.5
O3 C18 O4 124.0(2)
O3 C18 C11 125.8(3)
O4 C18 C11 110.2(2)
C18 O4 C19 115.6(2)
O4 C19 H23 109.5
O4 C19 H24 109.5
H23 C19 H24 109.5
O4 C19 H25 109.5
H23 C19 H25 109.5
H24 C19 H25 109.5

loop_
_geom_bond_atom_site_label_1
_geom_bond_atom_site_label_2
_geom_bond_distance
C1 N1 1.447(4)
C1 H1 0.9800
C1 H2 0.9800
C1 H3 0.9800
C2 N1 1.453(4)
C2 H4 0.9800
C2 H5 0.9800
C2 H6 0.9800
N1 C3 1.372(4)
C3 C4 1.407(4)
C3 C8 1.415(4)
C4 C5 1.383(4)
C4 H7 0.9500
C5 C6 1.404(4)
C5 H8 0.9500
C6 C7 1.402(4)
C6 C9 1.470(4)
C7 C8 1.379(4)
C7 H9 0.9500
C8 H10 0.9500
C9 C10 1.342(4)
C9 C13 1.517(4)
C10 C14 1.513(4)
C10 C11 1.525(4)
C11 C16 1.523(4)
C11 C18 1.538(3)
C11 C12 1.546(4)
C12 C13 1.527(4)
C12 H11 0.9900
C12 H12 0.9900
C13 H13 0.9900
C13 H14 0.9900
C14 C15 1.541(4)
C14 H15 0.9900
C14 H16 0.9900
C15 H17 0.9800
C15 H18 0.9800
C15 H19 0.9800
C16 O1 1.206(3)
C16 O2 1.346(3)
O2 C17 1.458(3)
C17 H20 0.9800
C17 H21 0.9800
C17 H22 0.9800
C18 O3 1.199(3)
C18 O4 1.342(3)
O4 C19 1.451(3)
C19 H23 0.9800
C19 H24 0.9800
C19 H25 0.9800

loop_
_geom_torsion_atom_site_label_1
_geom_torsion_atom_site_label_2
_geom_torsion_atom_site_label_3
_geom_torsion_atom_site_label_4
_geom_torsion
C1 N1 C3 C4 10.9(4)
C2 N1 C3 C4 177.9(2)
C1 N1 C3 C8 -171.1(3)
C2 N1 C3 C8 -4.1(4)
N1 C3 C4 C5 179.5(2)
C8 C3 C4 C5 1.4(4)
C3 C4 C5 C6 0.4(4)
C4 C5 C6 C7 -2.0(4)
C4 C5 C6 C9 175.4(2)
C5 C6 C7 C8 1.7(4)
C9 C6 C7 C8 -175.8(2)
C6 C7 C8 C3 0.2(4)
N1 C3 C8 C7 -179.8(2)
C4 C3 C8 C7 -1.7(4)
C5 C6 C9 C10 -35.9(4)
C7 C6 C9 C10 141.4(3)
C5 C6 C9 C13 150.5(2)
C7 C6 C9 C13 -32.2(3)
C6 C9 C10 C14 1.5(4)
C13 C9 C10 C14 175.6(2)
C6 C9 C10 C11 -174.0(2)
C13 C9 C10 C11 0.1(3)
C9 C10 C11 C16 -139.1(2)
C14 C10 C11 C16 45.1(3)
C9 C10 C11 C18 99.6(2)
C14 C10 C11 C18 -76.3(3)
C9 C10 C11 C12 -18.2(3)
C14 C10 C11 C12 165.9(2)
C10 C11 C12 C13 28.3(2)
C16 C11 C12 C13 148.5(2)
C18 C11 C12 C13 -90.0(3)
C10 C9 C13 C12 18.3(3)
C6 C9 C13 C12 -167.1(2)
C11 C12 C13 C9 -28.4(2)
C9 C10 C14 C15 99.5(3)
C11 C10 C14 C15 -85.4(3)
C10 C11 C16 O1 92.4(3)
C18 C11 C16 O1 -144.8(3)
C12 C11 C16 O1 -22.2(4)
C10 C11 C16 O2 -85.2(3)
C18 C11 C16 O2 37.6(3)
C12 C11 C16 O2 160.1(2)
O1 C16 O2 C17 -3.0(4)
C11 C16 O2 C17 174.7(2)
C10 C11 C18 O3 3.7(4)
C16 C11 C18 O3 -119.5(3)
C12 C11 C18 O3 116.5(3)
C10 C11 C18 O4 -176.6(2)
C16 C11 C18 O4 60.1(3)
C12 C11 C18 O4 -63.8(3)
O3 C18 O4 C19 2.9(4)
C11 C18 O4 C19 -176.8(2)

loop_
_cod_related_entry_id
_cod_related_entry_code
_cod_related_entry_database
1 30651923 ChemSpider
